data_7134055
loop_
_publ_author_name
'Burke, Emily K.'
'Speed, Alexander William Harrison'
'Robertson, Katherine Nancy'

_publ_section_title
;
 Convenient Lanthanum-Mediated Synthesis of Bulky tert-Alkyl Amines from
 Nitriles
;
_journal_name_full 'Chemical Communications'
_journal_paper_doi 10.1039/D4CC05831C
_journal_year 2025
_chemical_formula_moiety 'C14 H21 F3 N, 0.5(O4 S), H2 O'
_chemical_formula_sum 'C14 H23 F3 N O3 S0.5'
_chemical_formula_weight 326.36
_space_group_crystal_system orthorhombic
_space_group_IT_number 36
_space_group_name_Hall 'C 2c -2'
_space_group_name_H-M_alt 'C m c 21'
_atom_sites_solution_hydrogens mixed
_atom_sites_solution_primary dual
_audit_creation_method SHELXL-2019/3
_audit_update_record
;
2024-10-28 deposited with the CCDC.	2024-12-12 downloaded from the CCDC.
;
_cell_angle_alpha 90
_cell_angle_beta 90
_cell_angle_gamma 90
_cell_formula_units_Z 8
_cell_length_a 29.6157(17)
_cell_length_b 8.9695(5)
_cell_length_c 12.2342(7)
_cell_measurement_reflns_used 9976
_cell_measurement_temperature 150(2)
_cell_measurement_theta_max 74.4819
_cell_measurement_theta_min 5.9766
_cell_volume 3249.9(3)
_computing_cell_refinement 'SAINT V8.40B (Bruker AXS LLC, 2019)'
_computing_data_collection 'Bruker Instrument Service v8.5.0.11 RC8'
_computing_data_reduction 'SAINT V8.40B (Bruker AXS LLC, 2019)'
_computing_structure_refinement 'SHELXL-2019/2 (Sheldrick, 2019)'
_computing_structure_solution 'SHELXT-2014 (Sheldrick, 2015)'
_diffrn_ambient_temperature 150(2)
_diffrn_detector '100 \\times 140 mm^2^ CMOS sensor'
_diffrn_detector_area_resol_mean 7.3910
_diffrn_detector_type 'Bruker PHOTON III'
_diffrn_measured_fraction_theta_full 0.998
_diffrn_measured_fraction_theta_max 0.996
_diffrn_measurement_device '\k--geometry diffractometer'
_diffrn_measurement_device_type 'Bruker D8 VENTURE'
_diffrn_radiation_monochromator 'multilayer mirror'
_diffrn_radiation_type CuK\a
_diffrn_radiation_wavelength 1.54178
_diffrn_reflns_av_R_equivalents 0.0366
_diffrn_reflns_av_unetI/netI 0.0324
_diffrn_reflns_Laue_measured_fraction_full 0.998
_diffrn_reflns_Laue_measured_fraction_max 0.996
_diffrn_reflns_limit_h_max 36
_diffrn_reflns_limit_h_min -36
_diffrn_reflns_limit_k_max 11
_diffrn_reflns_limit_k_min -9
_diffrn_reflns_limit_l_max 15
_diffrn_reflns_limit_l_min -15
_diffrn_reflns_number 17526
_diffrn_reflns_point_group_measured_fraction_full 0.980
_diffrn_reflns_point_group_measured_fraction_max 0.975
_diffrn_reflns_theta_full 67.679
_diffrn_reflns_theta_max 74.571
_diffrn_reflns_theta_min 5.152
_diffrn_source_current 1.1
_diffrn_source_power 0.06
_diffrn_source_type 'Incoatec I\mS 3.0'
_diffrn_source_voltage 50
_exptl_absorpt_coefficient_mu 1.560
_exptl_absorpt_correction_T_max 0.7538
_exptl_absorpt_correction_T_min 0.6610
_exptl_absorpt_correction_type multi-scan
_exptl_absorpt_process_details
;
Krause, L., Herbst-Irmer, R., Sheldrick, G. M., Stalke, D. (2015).
J. Appl. Cryst. 48, 3-10.
;
_exptl_crystal_colour colourless
_exptl_crystal_density_diffrn 1.334
_exptl_crystal_description 'flat rod'
_exptl_crystal_F_000 1384
_exptl_crystal_size_max 0.157
_exptl_crystal_size_mid 0.047
_exptl_crystal_size_min 0.024
_refine_diff_density_max 0.144
_refine_diff_density_min -0.225
_refine_diff_density_rms 0.037
_refine_ls_abs_structure_details
;
 Refined as an inversion twin.
;
_refine_ls_abs_structure_Flack 0.11(2)
_refine_ls_extinction_method none
_refine_ls_goodness_of_fit_ref 1.073
_refine_ls_hydrogen_treatment mixed
_refine_ls_matrix_type full
_refine_ls_number_parameters 265
_refine_ls_number_reflns 3303
_refine_ls_number_restraints 42
_refine_ls_restrained_S_all 1.076
_refine_ls_R_factor_all 0.0289
_refine_ls_R_factor_gt 0.0275
_refine_ls_shift/su_max 0.000
_refine_ls_shift/su_mean 0.000
_refine_ls_structure_factor_coef Fsqd
_refine_ls_weighting_details 'w=1/[\s^2^(Fo^2^)+(0.0335P)^2^+1.0236P] where P=(Fo^2^+2Fc^2^)/3'
_refine_ls_weighting_scheme calc
_refine_ls_wR_factor_gt 0.0691
_refine_ls_wR_factor_ref 0.0704
_reflns_Friedel_coverage 0.861
_reflns_Friedel_fraction_full 0.960
_reflns_Friedel_fraction_max 0.951
_reflns_number_gt 3199
_reflns_number_total 3303
_reflns_threshold_expression 'I > 2\s(I)'
_cod_data_source_file d4cc05831c2.cif
_cod_data_source_block AS048C_polymorph2_minor
_cod_original_formula_sum 'C14 H23 F3 N O3 S0.50'
_cod_database_code 7134055
_shelx_shelxl_version_number 2019/3
_shelx_space_group_comment
;
The symmetry employed for this shelxl refinement is uniquely defined
by the following loop, which should always be used as a source of
symmetry information in preference to the above space-group names.
They are only intended as comments.
;
_shelx_estimated_absorpt_t_min 0.792
_shelx_estimated_absorpt_t_max 0.964
_diffrn_source_source 'microfocus sealed tube'

loop_
_space_group_symop_operation_xyz
'x, y, z'
'-x, -y, z+1/2'
'x, -y, z+1/2'
'-x, y, z'
'x+1/2, y+1/2, z'
'-x+1/2, -y+1/2, z+1/2'
'x+1/2, -y+1/2, z+1/2'
'-x+1/2, y+1/2, z'

loop_
_atom_site_label
_atom_site_type_symbol
_atom_site_fract_x
_atom_site_fract_y
_atom_site_fract_z
_atom_site_U_iso_or_equiv
_atom_site_adp_type
_atom_site_occupancy
_atom_site_site_symmetry_order
_atom_site_calc_flag
_atom_site_refinement_flags_posn
_atom_site_refinement_flags_adp
_atom_site_refinement_flags_occupancy
_atom_site_disorder_assembly
_atom_site_disorder_group
S1 S 0.000000 0.57969(8) 0.23708(5) 0.02543(16) Uani 1 2 d S T P . .
O1 O 0.000000 0.5207(3) 0.35104(16) 0.0337(5) Uani 1 2 d S T P . .
O2 O -0.0444(2) 0.5571(7) 0.1925(5) 0.0384(13) Uani 0.5 1 d . . P . .
O3 O 0.01222(10) 0.7394(4) 0.2407(3) 0.0451(10) Uani 0.5 1 d . . P . .
O4 O 0.0344(2) 0.5019(8) 0.1719(6) 0.0495(15) Uani 0.5 1 d . . P . .
O5 O 0.0099(4) 0.8510(5) 0.4583(4) 0.076(4) Uani 0.5 1 d D . P . .
HO5A H 0.000000 0.784(6) 0.498(5) 0.115 Uiso 1 2 d DS U P . .
HO5B H 0.015(3) 0.811(8) 0.401(4) 0.115 Uiso 0.5 1 d D U P . .
O6 O 0.000000 0.1436(3) 0.53118(17) 0.0343(5) Uani 1 2 d DS T P . .
HO6A H 0.000000 0.155(5) 0.5955(18) 0.051 Uiso 1 2 d DS U P . .
HO6B H 0.000000 0.057(2) 0.518(4) 0.051 Uiso 1 2 d DS U P . .
F1A F 0.2204(6) -0.0974(13) 0.7226(11) 0.056(3) Uani 0.5 1 d D U P A 1
F2A F 0.2374(5) 0.0982(15) 0.8102(10) 0.059(3) Uani 0.5 1 d D U P A 1
F3A F 0.2759(7) 0.034(3) 0.6716(19) 0.068(4) Uani 0.5 1 d D U P A 1
F1B F 0.2269(6) -0.1002(12) 0.7115(12) 0.059(3) Uani 0.5 1 d D U P A 2
F2B F 0.2312(4) 0.0844(16) 0.8178(10) 0.058(3) Uani 0.5 1 d D U P A 2
F3B F 0.2775(7) 0.067(2) 0.6865(18) 0.055(3) Uani 0.5 1 d D U P A 2
N1 N 0.06308(5) 0.37544(19) 0.47759(13) 0.0234(3) Uani 1 1 d D . . . .
HN1A H 0.0504(9) 0.288(2) 0.485(2) 0.035 Uiso 1 1 d D U . . .
HN1B H 0.0473(9) 0.428(3) 0.431(2) 0.035 Uiso 1 1 d D U . . .
HN1C H 0.0623(9) 0.419(3) 0.5412(17) 0.035 Uiso 1 1 d D U . . .
C1 C 0.10978(6) 0.3666(2) 0.42929(14) 0.0243(4) Uani 1 1 d . . . . .
C2 C 0.14126(7) 0.2811(2) 0.50564(16) 0.0249(4) Uani 1 1 d . . . . .
C3 C 0.18323(7) 0.2356(3) 0.46616(17) 0.0352(5) Uani 1 1 d . . . . .
H3 H 0.191121 0.257126 0.392565 0.042 Uiso 1 1 calc R U . . .
C4 C 0.21372(7) 0.1598(3) 0.53175(19) 0.0354(5) Uani 1 1 d . . . . .
H4 H 0.241953 0.128388 0.502953 0.042 Uiso 1 1 calc R U . . .
C5 C 0.20270(7) 0.1302(2) 0.63951(17) 0.0276(4) Uani 1 1 d . . . . .
C6 C 0.16146(7) 0.1753(3) 0.68059(17) 0.0323(4) Uani 1 1 d . . . . .
H6 H 0.153995 0.155249 0.754661 0.039 Uiso 1 1 calc R U . . .
C7 C 0.13079(7) 0.2500(2) 0.61412(16) 0.0295(4) Uani 1 1 d . . . . .
H7 H 0.102453 0.280127 0.643057 0.035 Uiso 1 1 calc R U . . .
C8 C 0.23435(7) 0.0445(3) 0.7115(2) 0.0362(5) Uani 1 1 d . . . . .
C9 C 0.12639(7) 0.5279(2) 0.41354(16) 0.0289(4) Uani 1 1 d . . . . .
H9A H 0.156210 0.524813 0.377048 0.035 Uiso 1 1 calc R U . . .
H9B H 0.105230 0.579592 0.363672 0.035 Uiso 1 1 calc R U . . .
C10 C 0.13082(9) 0.6203(3) 0.51788(19) 0.0367(5) Uani 1 1 d . . . . .
H10A H 0.100751 0.630194 0.552461 0.044 Uiso 1 1 calc R U . . .
H10B H 0.150837 0.567448 0.569852 0.044 Uiso 1 1 calc R U . . .
C11 C 0.14986(11) 0.7745(3) 0.4957(2) 0.0492(6) Uani 1 1 d . . . . .
H11A H 0.179439 0.765193 0.460413 0.074 Uiso 1 1 calc R U . . .
H11B H 0.153141 0.828556 0.564818 0.074 Uiso 1 1 calc R U . . .
H11C H 0.129286 0.829215 0.447448 0.074 Uiso 1 1 calc R U . . .
C12 C 0.10421(7) 0.2888(2) 0.31792(16) 0.0309(4) Uani 1 1 d . . . . .
H12A H 0.082059 0.345927 0.274092 0.037 Uiso 1 1 calc R U . . .
H12B H 0.133476 0.292858 0.278921 0.037 Uiso 1 1 calc R U . . .
C13 C 0.08880(10) 0.1269(3) 0.3229(2) 0.0454(6) Uani 1 1 d . . . . .
H13A H 0.114978 0.063029 0.341363 0.054 Uiso 1 1 calc R U . . .
H13B H 0.066201 0.115965 0.382004 0.054 Uiso 1 1 calc R U . . .
C14 C 0.06843(11) 0.0736(4) 0.2170(3) 0.0649(9) Uani 1 1 d . . . . .
H14A H 0.042004 0.134683 0.199151 0.097 Uiso 1 1 calc R U . . .
H14B H 0.059212 -0.030864 0.224541 0.097 Uiso 1 1 calc R U . . .
H14C H 0.090821 0.082212 0.158337 0.097 Uiso 1 1 calc R U . . .

loop_
_atom_site_aniso_label
_atom_site_aniso_U_11
_atom_site_aniso_U_22
_atom_site_aniso_U_33
_atom_site_aniso_U_23
_atom_site_aniso_U_13
_atom_site_aniso_U_12
S1 0.0223(3) 0.0350(3) 0.0190(3) 0.0083(3) 0.000 0.000
O1 0.0299(10) 0.0490(13) 0.0223(9) 0.0140(9) 0.000 0.000
O2 0.027(2) 0.061(4) 0.027(2) 0.015(2) -0.0056(16) -0.002(2)
O3 0.062(3) 0.0404(15) 0.0328(13) 0.0055(13) -0.0033(15) -0.0147(13)
O4 0.042(3) 0.068(4) 0.039(3) 0.025(3) 0.020(2) 0.027(3)
O5 0.118(12) 0.057(2) 0.054(2) -0.0236(16) -0.004(3) 0.002(3)
O6 0.0457(13) 0.0318(11) 0.0253(10) -0.0003(9) 0.000 0.000
F1A 0.054(4) 0.047(5) 0.067(4) 0.036(4) -0.011(3) 0.000(3)
F2A 0.067(5) 0.057(3) 0.053(6) -0.008(3) -0.038(4) 0.004(3)
F3A 0.031(5) 0.089(10) 0.084(8) 0.040(6) 0.009(5) 0.023(5)
F1B 0.064(6) 0.030(4) 0.084(5) -0.005(4) -0.024(4) 0.010(3)
F2B 0.051(4) 0.093(7) 0.029(3) 0.011(3) -0.003(3) 0.035(4)
F3B 0.025(3) 0.078(7) 0.062(4) 0.025(4) -0.006(2) 0.004(4)
N1 0.0208(8) 0.0300(8) 0.0194(7) -0.0013(6) -0.0010(6) 0.0017(6)
C1 0.0235(9) 0.0322(10) 0.0172(8) 0.0017(7) 0.0014(7) 0.0040(7)
C2 0.0240(9) 0.0286(9) 0.0221(8) 0.0021(8) 0.0010(7) 0.0009(7)
C3 0.0293(11) 0.0526(14) 0.0235(9) 0.0057(9) 0.0053(8) 0.0073(9)
C4 0.0226(9) 0.0498(13) 0.0338(11) 0.0019(9) 0.0041(8) 0.0075(9)
C5 0.0247(9) 0.0275(10) 0.0304(10) 0.0046(8) -0.0026(8) -0.0017(8)
C6 0.0305(10) 0.0402(11) 0.0263(10) 0.0094(9) 0.0027(8) 0.0024(9)
C7 0.0262(9) 0.0379(11) 0.0243(9) 0.0055(8) 0.0051(7) 0.0067(8)
C8 0.0283(10) 0.0383(12) 0.0420(13) 0.0076(9) -0.0040(9) 0.0039(8)
C9 0.0280(9) 0.0338(11) 0.0249(9) 0.0077(8) 0.0009(7) -0.0002(8)
C10 0.0436(12) 0.0366(11) 0.0297(10) 0.0033(10) -0.0037(9) -0.0095(10)
C11 0.0593(17) 0.0400(13) 0.0482(14) 0.0028(11) 0.0008(12) -0.0157(12)
C12 0.0360(11) 0.0380(11) 0.0186(9) -0.0010(8) 0.0003(8) 0.0077(9)
C13 0.0626(16) 0.0406(13) 0.0330(12) -0.0087(10) 0.0058(11) -0.0010(11)
C14 0.0596(17) 0.0626(18) 0.072(2) -0.0190(16) -0.0216(16) -0.0011(14)

loop_
_atom_type_symbol
_atom_type_description
_atom_type_scat_dispersion_real
_atom_type_scat_dispersion_imag
_atom_type_scat_source
C C 0.0181 0.0091 'International Tables Vol C Tables 4.2.6.8 and 6.1.1.4'
H H 0.0000 0.0000 'International Tables Vol C Tables 4.2.6.8 and 6.1.1.4'
F F 0.0727 0.0534 'International Tables Vol C Tables 4.2.6.8 and 6.1.1.4'
N N 0.0311 0.0180 'International Tables Vol C Tables 4.2.6.8 and 6.1.1.4'
O O 0.0492 0.0322 'International Tables Vol C Tables 4.2.6.8 and 6.1.1.4'
S S 0.3331 0.5567 'International Tables Vol C Tables 4.2.6.8 and 6.1.1.4'

loop_
_geom_angle_atom_site_label_1
_geom_angle_atom_site_label_2
_geom_angle_atom_site_label_3
_geom_angle
_geom_angle_site_symmetry_1
_geom_angle_site_symmetry_3
_geom_angle_publ_flag
O2 S1 O4 111.2(4) . . ?
O2 S1 O3 111.8(3) . . ?
O4 S1 O3 107.8(3) . . ?
O2 S1 O1 107.7(3) . . ?
O4 S1 O1 109.8(3) . . ?
O3 S1 O1 108.44(17) . . ?
HO5A O5 HO5B 104(5) . . ?
HO6A O6 HO6B 109(4) . . ?
C1 N1 HN1A 112.6(19) . . ?
C1 N1 HN1B 105.4(19) . . ?
HN1A N1 HN1B 108(3) . . ?
C1 N1 HN1C 113.4(18) . . ?
HN1A N1 HN1C 108(3) . . ?
HN1B N1 HN1C 109(2) . . ?
N1 C1 C2 110.32(15) . . ?
N1 C1 C12 105.83(15) . . ?
C2 C1 C12 112.31(16) . . ?
N1 C1 C9 107.01(16) . . ?
C2 C1 C9 110.71(16) . . ?
C12 C1 C9 110.42(16) . . ?
C7 C2 C3 118.08(18) . . ?
C7 C2 C1 123.24(17) . . ?
C3 C2 C1 118.64(17) . . ?
C4 C3 C2 121.57(19) . . ?
C4 C3 H3 119.2 . . ?
C2 C3 H3 119.2 . . ?
C5 C4 C3 119.5(2) . . ?
C5 C4 H4 120.3 . . ?
C3 C4 H4 120.3 . . ?
C6 C5 C4 119.92(19) . . ?
C6 C5 C8 119.32(19) . . ?
C4 C5 C8 120.7(2) . . ?
C5 C6 C7 120.38(18) . . ?
C5 C6 H6 119.8 . . ?
C7 C6 H6 119.8 . . ?
C2 C7 C6 120.57(18) . . ?
C2 C7 H7 119.7 . . ?
C6 C7 H7 119.7 . . ?
F2A C8 F3A 107.7(11) . . ?
F1B C8 F3B 108.3(12) . . ?
F2A C8 F1A 106.1(9) . . ?
F3A C8 F1A 104.6(12) . . ?
F1B C8 F2B 104.4(9) . . ?
F3B C8 F2B 104.3(10) . . ?
F2A C8 C5 113.5(7) . . ?
F1B C8 C5 113.6(7) . . ?
F3A C8 C5 113.7(12) . . ?
F3B C8 C5 112.8(11) . . ?
F1A C8 C5 110.7(6) . . ?
F2B C8 C5 112.7(6) . . ?
C10 C9 C1 115.63(16) . . ?
C10 C9 H9A 108.4 . . ?
C1 C9 H9A 108.4 . . ?
C10 C9 H9B 108.4 . . ?
C1 C9 H9B 108.4 . . ?
H9A C9 H9B 107.4 . . ?
C11 C10 C9 112.1(2) . . ?
C11 C10 H10A 109.2 . . ?
C9 C10 H10A 109.2 . . ?
C11 C10 H10B 109.2 . . ?
C9 C10 H10B 109.2 . . ?
H10A C10 H10B 107.9 . . ?
C10 C11 H11A 109.5 . . ?
C10 C11 H11B 109.5 . . ?
H11A C11 H11B 109.5 . . ?
C10 C11 H11C 109.5 . . ?
H11A C11 H11C 109.5 . . ?
H11B C11 H11C 109.5 . . ?
C13 C12 C1 115.36(17) . . ?
C13 C12 H12A 108.4 . . ?
C1 C12 H12A 108.4 . . ?
C13 C12 H12B 108.4 . . ?
C1 C12 H12B 108.4 . . ?
H12A C12 H12B 107.5 . . ?
C14 C13 C12 112.8(2) . . ?
C14 C13 H13A 109.0 . . ?
C12 C13 H13A 109.0 . . ?
C14 C13 H13B 109.0 . . ?
C12 C13 H13B 109.0 . . ?
H13A C13 H13B 107.8 . . ?
C13 C14 H14A 109.5 . . ?
C13 C14 H14B 109.5 . . ?
H14A C14 H14B 109.5 . . ?
C13 C14 H14C 109.5 . . ?
H14A C14 H14C 109.5 . . ?
H14B C14 H14C 109.5 . . ?

loop_
_geom_bond_atom_site_label_1
_geom_bond_atom_site_label_2
_geom_bond_distance
_geom_bond_site_symmetry_2
_geom_bond_publ_flag
S1 O2 1.439(7) . ?
S1 O4 1.471(7) . ?
S1 O3 1.478(3) . ?
S1 O1 1.491(2) . ?
O5 HO5A 0.83(2) . ?
O5 HO5B 0.80(2) . ?
O6 HO6A 0.79(2) . ?
O6 HO6B 0.80(2) . ?
F1A C8 1.345(12) . ?
F2A C8 1.303(11) . ?
F3A C8 1.33(2) . ?
F1B C8 1.317(11) . ?
F2B C8 1.353(11) . ?
F3B C8 1.33(2) . ?
N1 C1 1.506(2) . ?
N1 HN1A 0.875(18) . ?
N1 HN1B 0.872(18) . ?
N1 HN1C 0.872(18) . ?
C1 C2 1.526(3) . ?
C1 C12 1.539(3) . ?
C1 C9 1.540(3) . ?
C2 C7 1.391(3) . ?
C2 C3 1.394(3) . ?
C3 C4 1.386(3) . ?
C3 H3 0.9500 . ?
C4 C5 1.384(3) . ?
C4 H4 0.9500 . ?
C5 C6 1.382(3) . ?
C5 C8 1.498(3) . ?
C6 C7 1.391(3) . ?
C6 H6 0.9500 . ?
C7 H7 0.9500 . ?
C9 C10 1.528(3) . ?
C9 H9A 0.9900 . ?
C9 H9B 0.9900 . ?
C10 C11 1.518(3) . ?
C10 H10A 0.9900 . ?
C10 H10B 0.9900 . ?
C11 H11A 0.9800 . ?
C11 H11B 0.9800 . ?
C11 H11C 0.9800 . ?
C12 C13 1.524(3) . ?
C12 H12A 0.9900 . ?
C12 H12B 0.9900 . ?
C13 C14 1.508(4) . ?
C13 H13A 0.9900 . ?
C13 H13B 0.9900 . ?
C14 H14A 0.9800 . ?
C14 H14B 0.9800 . ?
C14 H14C 0.9800 . ?

loop_
_geom_hbond_atom_site_label_D
_geom_hbond_atom_site_label_H
_geom_hbond_atom_site_label_A
_geom_hbond_distance_DH
_geom_hbond_distance_HA
_geom_hbond_distance_DA
_geom_hbond_angle_DHA
_geom_hbond_site_symmetry_A
_geom_hbond_publ_flag
N1 HN1A O6 0.875(18) 2.06(2) 2.871(2) 155(3) . yes
N1 HN1B O1 0.872(18) 1.902(19) 2.754(2) 165(3) . yes
N1 HN1C O2 0.872(18) 1.94(2) 2.754(7) 155(3) 2_565 yes
N1 HN1C O4 0.872(18) 1.93(2) 2.753(7) 156(3) 3_565 yes
O5 HO5B O3 0.80(2) 2.07(3) 2.845(5) 164(10) . yes
O6 HO6A O3 0.79(2) 2.05(2) 2.793(4) 157(4) 2_565 yes
O6 HO6A O3 0.79(2) 2.05(2) 2.793(4) 157(4) 3_565 yes
O6 HO6B O5 0.80(2) 2.01(2) 2.788(5) 167(4) 1_545 yes
O6 HO6B O5 0.80(2) 2.01(2) 2.788(5) 167(4) 4_545 yes

loop_
_geom_torsion_atom_site_label_1
_geom_torsion_atom_site_label_2
_geom_torsion_atom_site_label_3
_geom_torsion_atom_site_label_4
_geom_torsion
_geom_torsion_site_symmetry_1
_geom_torsion_site_symmetry_2
_geom_torsion_site_symmetry_3
_geom_torsion_site_symmetry_4
_geom_torsion_publ_flag
N1 C1 C2 C7 -14.6(3) . . . . ?
C12 C1 C2 C7 -132.4(2) . . . . ?
C9 C1 C2 C7 103.6(2) . . . . ?
N1 C1 C2 C3 167.48(19) . . . . ?
C12 C1 C2 C3 49.7(3) . . . . ?
C9 C1 C2 C3 -74.2(2) . . . . ?
C7 C2 C3 C4 0.9(4) . . . . ?
C1 C2 C3 C4 178.9(2) . . . . ?
C2 C3 C4 C5 -1.0(4) . . . . ?
C3 C4 C5 C6 0.4(3) . . . . ?
C3 C4 C5 C8 178.2(2) . . . . ?
C4 C5 C6 C7 0.2(3) . . . . ?
C8 C5 C6 C7 -177.5(2) . . . . ?
C3 C2 C7 C6 -0.2(3) . . . . ?
C1 C2 C7 C6 -178.1(2) . . . . ?
C5 C6 C7 C2 -0.3(3) . . . . ?
C6 C5 C8 F2A -43.6(7) . . . . ?
C4 C5 C8 F2A 138.7(7) . . . . ?
C6 C5 C8 F1B 86.0(9) . . . . ?
C4 C5 C8 F1B -91.8(9) . . . . ?
C6 C5 C8 F3A -167.1(9) . . . . ?
C4 C5 C8 F3A 15.2(9) . . . . ?
C6 C5 C8 F3B -150.3(9) . . . . ?
C4 C5 C8 F3B 31.9(10) . . . . ?
C6 C5 C8 F1A 75.6(8) . . . . ?
C4 C5 C8 F1A -102.2(8) . . . . ?
C6 C5 C8 F2B -32.5(7) . . . . ?
C4 C5 C8 F2B 149.7(7) . . . . ?
N1 C1 C9 C10 62.0(2) . . . . ?
C2 C1 C9 C10 -58.2(2) . . . . ?
C12 C1 C9 C10 176.77(17) . . . . ?
C1 C9 C10 C11 176.8(2) . . . . ?
N1 C1 C12 C13 -65.7(2) . . . . ?
C2 C1 C12 C13 54.7(2) . . . . ?
C9 C1 C12 C13 178.79(19) . . . . ?
C1 C12 C13 C14 159.8(2) . . . . ?
